data_2007898
loop_
_publ_author_name
'Pan,  Long'
'Zheng, Nengwu'
'Zhou, Xiaoyu'
'Wu, Yonggang'
'Wu, Qingsheng'
'Jin, Xianglin'

_publ_contact_author
;
      Dr Long Pan
      Department of Chemistry
      University of Science & Technology of China
      Hefei Anhui 230026
      People's Republic of China
;
_publ_section_title <i>catena</i>-Poly[[tetrakis(imidazole-<i>N</i>^3^)copper(II)]-\m-(dichromato-<i>O</i>:<i>O</i>')]
_journal_issue 12
_journal_name_full 'Acta Crystallographica Section C'
_journal_page_first 1802
_journal_page_last 1804
_journal_paper_doi 10.1107/S0108270198006660
_journal_volume 54
_journal_year 1998
_chemical_formula_moiety '[Cu Cr2 O7 (C3 H4 N2)4]'
_chemical_formula_sum 'C12 H16 Cr2 Cu N8 O7'
_chemical_formula_weight 551.87
_chemical_name_systematic
;
 catena-Poly[[tetrakis(imidazole-N^3^)copper(II)]-\m-[dichromato-O:O]]
;
_space_group_IT_number 2
_symmetry_cell_setting triclinic
_symmetry_space_group_name_Hall '-P 1'
_symmetry_space_group_name_H-M 'P -1'
_audit_creation_method SHELXL-97
_cell_angle_alpha 100.34(3)
_cell_angle_beta 117.81(3)
_cell_angle_gamma 69.25(3)
_cell_formula_units_Z 2
_cell_length_a 9.901(2)
_cell_length_b 13.314(3)
_cell_length_c 9.555(2)
_cell_measurement_reflns_used 25
_cell_measurement_temperature 293(2)
_cell_measurement_theta_max 13
_cell_measurement_theta_min 5
_cell_volume 1041.7(5)
_computing_cell_refinement 'MSC/AFC Diffractometer Control Software'
_computing_data_collection
;MSC/AFC Diffractometer Control Software (Molecular Structure Corporation,
 1994)
;
_computing_data_reduction 'SHELXS97 (Sheldrick, 1997b)'
_computing_molecular_graphics 'XP (Siemens, 1990)'
_computing_publication_material SHELXL97
_computing_structure_refinement 'SHELXL97 (Sheldrick, 1997s)'
_computing_structure_solution SHELXS97
_diffrn_ambient_temperature 293(2)
_diffrn_measurement_device_type 'Rigaku AFC-6S'
_diffrn_measurement_method \w/2\q
_diffrn_radiation_monochromator graphite
_diffrn_radiation_source 'fine-focus sealed tube'
_diffrn_radiation_type MoK\a
_diffrn_radiation_wavelength 0.71073
_diffrn_reflns_av_R_equivalents 0.023
_diffrn_reflns_av_sigmaI/netI 0.040
_diffrn_reflns_limit_h_max 11
_diffrn_reflns_limit_h_min 0
_diffrn_reflns_limit_k_max 15
_diffrn_reflns_limit_k_min -14
_diffrn_reflns_limit_l_max 10
_diffrn_reflns_limit_l_min -11
_diffrn_reflns_number 3893
_diffrn_reflns_theta_max 25.00
_diffrn_reflns_theta_min 2.41
_diffrn_standards_decay_% 1
_diffrn_standards_interval_count 150
_diffrn_standards_number 3
_exptl_absorpt_coefficient_mu 2.087
_exptl_absorpt_correction_T_max 0.659
_exptl_absorpt_correction_T_min 0.528
_exptl_absorpt_correction_type '\y scan (Coppens et al., 1965)'
_exptl_crystal_colour 'Pale brown'
_exptl_crystal_density_diffrn 1.759
_exptl_crystal_density_method 'not measured'
_exptl_crystal_description Block
_exptl_crystal_F_000 554
_exptl_crystal_size_max 0.4
_exptl_crystal_size_mid 0.2
_exptl_crystal_size_min 0.2
_refine_diff_density_max 0.442
_refine_diff_density_min -0.529
_refine_ls_extinction_coef 0.0013(5)
_refine_ls_extinction_method SHELXL97
_refine_ls_goodness_of_fit_ref 1.033
_refine_ls_hydrogen_treatment 'H atoms riding, with fixed U~iso~ = 0.08\%A^2^'
_refine_ls_matrix_type full
_refine_ls_number_parameters 275
_refine_ls_number_reflns 3662
_refine_ls_number_restraints 0
_refine_ls_restrained_S_all 1.033
_refine_ls_R_factor_all 0.060
_refine_ls_R_factor_gt 0.035
_refine_ls_shift/su_max 0.006
_refine_ls_shift/su_mean 0.000
_refine_ls_structure_factor_coef F^2^
_refine_ls_weighting_details 'w = 1/[\s^2^(Fo^2^)+(0.0362P)^2^+1.0728P] where P=(Fo^2^+2Fc^2^)/3'
_refine_ls_weighting_scheme calc
_refine_ls_wR_factor_ref 0.091
_reflns_number_gt 2734
_reflns_number_total 3662
_reflns_threshold_expression F^2^>2\s(F^2^)
_cod_data_source_file cf1190.cif
_cod_data_source_block cucr1
_cod_depositor_comments
;
The following automatic conversions were performed:
'_symmetry_cell_setting' value 'Triclinic' changed to 'triclinic'
according to '/home/saulius/struct/CIF-dictionaries/cif_core.dic'
dictionary named 'cif_core.dic' version 2.4.1 from 2010-06-29.

Automatic conversion script
Id: cif_fix_enum 1527 2010-12-29 10:47:43Z saulius 

The following automatic conversions were performed:

'_symmetry_cell_setting' value 'Triclinic' changed to 'triclinic'
according to /home/saulius/struct/CIF-dictionaries/cif_core.dic
dictionary named 'cif_core.dic' version 2.4.1 from 2010-06-29.

Automatic conversion script
Id: cif_fix_values 1715 2011-07-08 13:25:40Z adriana 

The following automatic conversions were performed:

'_refine_ls_weighting_scheme' value 'calc w =
1/[\s^2^(Fo^2^)+(0.0362P)^2^+1.0728P] where P=(Fo^2^+2Fc^2^)/3' was
changed to 'calc'. New tag '_refine_ls_weighting_details' was
created. The value of the new tag was set to 'w =
1/[\s^2^(Fo^2^)+(0.0362P)^2^+1.0728P] where P=(Fo^2^+2Fc^2^)/3'.

Automatic conversion script
Id: cif_fix_values 3143 2015-03-26 13:38:13Z robertas 
;
_cod_original_cell_volume 1041.7(4)
_cod_database_code 2007898

loop_
_symmetry_equiv_pos_as_xyz
'x, y, z'
'-x, -y, -z'

loop_
_atom_site_label
_atom_site_fract_x
_atom_site_fract_y
_atom_site_fract_z
_atom_site_U_iso_or_equiv
_atom_site_adp_type
_atom_site_calc_flag
_atom_site_refinement_flags
_atom_site_occupancy
_atom_site_disorder_assembly
_atom_site_disorder_group
_atom_site_type_symbol
Cr1 0.34908(7) 0.38580(5) 0.24387(7) 0.03312(17) Uani d . 1 . . Cr
Cr2 0.51435(7) 0.12937(5) 0.29193(7) 0.03381(17) Uani d . 1 . . Cr
Cu1 1 0 0.5 0.03650(19) Uani d S 1 . . Cu
Cu2 0.5 0.5 0 0.03684(19) Uani d S 1 . . Cu
N1 1.0039(4) -0.1366(2) 0.3710(4) 0.0401(8) Uani d . 1 . . N
N2 0.9377(5) -0.2500(3) 0.1767(5) 0.0657(11) Uani d . 1 . . N
H13 0.8808 -0.2775 0.0899 0.080 Uiso calc R 1 . . H
N3 0.9792(4) -0.0616(3) 0.6624(4) 0.0405(8) Uani d . 1 . . N
N4 0.8761(5) -0.1019(3) 0.7935(5) 0.0638(11) Uani d . 1 . . N
H14 0.8055 -0.1097 0.8155 0.080 Uiso calc R 1 . . H
N5 0.2723(4) 0.5587(3) -0.1610(4) 0.0399(8) Uani d . 1 . . N
N6 0.0140(5) 0.5897(4) -0.2877(5) 0.0477(11) Uani d . 1 . . C
H15 -0.0894 0.5925 -0.3107 0.080 Uiso calc R 1 . . H
N7 0.4953(4) 0.6430(2) 0.1100(4) 0.0401(8) Uani d . 1 . . N
N8 0.5081(5) 0.7699(3) 0.2905(5) 0.0693(12) Uani d . 1 . . N
H16 0.5178 0.8023 0.3795 0.080 Uiso calc R 1 . . H
O1 0.1894(3) 0.3665(2) 0.1011(3) 0.0559(8) Uani d . 1 . . O
O2 0.4027(4) 0.4675(2) 0.1906(4) 0.0543(8) Uani d . 1 . . O
O3 0.3119(4) 0.4315(3) 0.3932(3) 0.0626(9) Uani d . 1 . . O
O4 0.5103(3) 0.2634(2) 0.2917(4) 0.0557(8) Uani d . 1 . . O
O5 0.6959(4) 0.0552(2) 0.3331(4) 0.0577(8) Uani d . 1 . . O
O6 0.3884(4) 0.0984(3) 0.1228(3) 0.0590(8) Uani d . 1 . . O
O7 0.4655(4) 0.1185(3) 0.4251(3) 0.0603(9) Uani d . 1 . . O
C1 0.8888(6) -0.1549(4) 0.2372(5) 0.0592(13) Uani d . 1 . . C
H1 0.7857 -0.1068 0.1909 0.080 Uiso calc R 1 . . H
C2 1.0910(7) -0.2960(4) 0.2744(7) 0.0736(16) Uani d . 1 . . C
H2 1.1570 -0.3632 0.2616 0.080 Uiso calc R 1 . . H
C3 1.1314(6) -0.2259(4) 0.3952(6) 0.0617(13) Uani d . 1 . . C
H3 1.2315 -0.2373 0.4819 0.080 Uiso calc R 1 . . H
C4 0.8475(6) -0.0647(4) 0.6592(6) 0.0576(12) Uani d . 1 . . C
H4 0.7466 -0.0435 0.5738 0.080 Uiso calc R 1 . . H
C5 1.0330(7) -0.1251(5) 0.8883(6) 0.0754(16) Uani d . 1 . . C
H5 1.0873 -0.1534 0.9893 0.080 Uiso calc R 1 . . H
C6 1.0960(6) -0.0996(5) 0.8088(6) 0.0687(15) Uani d . 1 . . C
H6 1.2041 -0.1065 0.8471 0.080 Uiso calc R 1 . . H
C7 0.1433(6) 0.5533(4) -0.1578(6) 0.0598(13) Uani d . 1 . . C
H7 0.1442 0.5269 -0.0735 0.080 Uiso calc R 1 . . H
C8 0.0552(6) 0.6215(5) -0.3801(6) 0.0985(17) Uani d . 1 . . N
H8 -0.0082 0.6491 -0.4721 0.080 Uiso calc R 1 . . H
C9 0.2162(6) 0.6027(4) -0.3038(5) 0.0646(14) Uani d . 1 . . C
H9 0.2781 0.6172 -0.3422 0.080 Uiso calc R 1 . . H
C10 0.5124(7) 0.6670(4) 0.2551(5) 0.0652(14) Uani d . 1 . . C
H10 0.5258 0.6194 0.3242 0.080 Uiso calc R 1 . . H
C11 0.4860(7) 0.8136(4) 0.1619(7) 0.0698(15) Uani d . 1 . . C
H11 0.4778 0.8840 0.1521 0.080 Uiso calc R 1 . . H
C12 0.4779(6) 0.7357(3) 0.0509(5) 0.0563(12) Uani d . 1 . . C
H12 0.4628 0.7432 -0.0507 0.080 Uiso calc R 1 . . H

loop_
_atom_site_aniso_label
_atom_site_aniso_U_11
_atom_site_aniso_U_22
_atom_site_aniso_U_33
_atom_site_aniso_U_12
_atom_site_aniso_U_13
_atom_site_aniso_U_23
Cr1 0.0352(4) 0.0313(3) 0.0324(3) -0.0107(3) 0.0140(3) 0.0011(2)
Cr2 0.0369(4) 0.0312(3) 0.0336(3) -0.0087(3) 0.0169(3) 0.0010(2)
Cu1 0.0428(4) 0.0321(4) 0.0318(3) -0.0128(3) 0.0150(3) -0.0044(3)
Cu2 0.0401(4) 0.0332(4) 0.0311(3) -0.0121(3) 0.0104(3) 0.0000(3)
N1 0.044(2) 0.0343(17) 0.0344(17) -0.0129(15) 0.0124(15) -0.0036(14)
N2 0.073(3) 0.058(2) 0.050(2) -0.029(2) 0.017(2) -0.023(2)
N3 0.0421(19) 0.0383(18) 0.0402(18) -0.0130(15) 0.0170(16) 0.0002(14)
N4 0.058(3) 0.076(3) 0.071(3) -0.026(2) 0.030(2) 0.015(2)
N5 0.0408(19) 0.0420(19) 0.0348(17) -0.0126(15) 0.0148(15) 0.0018(14)
N6 0.025(2) 0.068(3) 0.054(3) -0.012(2) 0.014(2) 0.022(2)
N7 0.050(2) 0.0383(18) 0.0306(17) -0.0172(16) 0.0157(15) -0.0040(14)
N8 0.092(3) 0.066(3) 0.052(2) -0.035(2) 0.036(2) -0.028(2)
O1 0.0398(17) 0.063(2) 0.0530(18) -0.0183(15) 0.0135(14) -0.0108(15)
O2 0.060(2) 0.0470(17) 0.067(2) -0.0192(15) 0.0313(17) 0.0119(15)
O3 0.073(2) 0.082(2) 0.0375(16) -0.0280(19) 0.0289(16) -0.0097(16)
O4 0.0439(17) 0.0359(16) 0.078(2) -0.0102(13) 0.0169(16) 0.0122(15)
O5 0.0445(18) 0.0456(17) 0.071(2) 0.0012(14) 0.0252(16) 0.0049(15)
O6 0.064(2) 0.064(2) 0.0348(16) -0.0210(17) 0.0120(15) -0.0049(14)
O7 0.076(2) 0.083(2) 0.0470(18) -0.0470(19) 0.0352(17) -0.0100(16)
C1 0.051(3) 0.054(3) 0.050(3) -0.016(2) 0.011(2) -0.018(2)
C2 0.076(4) 0.039(3) 0.081(4) -0.008(3) 0.029(3) -0.019(3)
C3 0.052(3) 0.041(2) 0.064(3) -0.008(2) 0.008(2) 0.000(2)
C4 0.048(3) 0.063(3) 0.060(3) -0.023(2) 0.014(2) 0.016(2)
C5 0.071(4) 0.107(5) 0.051(3) -0.028(3) 0.021(3) 0.025(3)
C6 0.046(3) 0.107(4) 0.052(3) -0.024(3) 0.012(2) 0.025(3)
C7 0.058(3) 0.073(3) 0.061(3) -0.015(3) 0.034(3) 0.016(3)
C8 0.064(3) 0.120(4) 0.072(3) -0.014(3) 0.003(3) 0.016(3)
C9 0.040(3) 0.103(4) 0.048(3) -0.020(3) 0.011(2) 0.025(3)
C10 0.106(4) 0.061(3) 0.040(2) -0.041(3) 0.033(3) -0.009(2)
C11 0.095(4) 0.044(3) 0.081(4) -0.025(3) 0.048(3) -0.011(3)
C12 0.083(4) 0.038(2) 0.053(3) -0.013(2) 0.037(3) 0.000(2)

loop_
_atom_type_symbol
_atom_type_description
_atom_type_scat_dispersion_real
_atom_type_scat_dispersion_imag
_atom_type_scat_source
C C 0.0033 0.0016 'International Tables Vol C Tables 4.2.6.8 and 6.1.1.4'
H H 0.0000 0.0000 'International Tables Vol C Tables 4.2.6.8 and 6.1.1.4'
N N 0.0061 0.0033 'International Tables Vol C Tables 4.2.6.8 and 6.1.1.4'
O O 0.0106 0.0060 'International Tables Vol C Tables 4.2.6.8 and 6.1.1.4'
Cr Cr 0.3209 0.6236 'International Tables Vol C Tables 4.2.6.8 and 6.1.1.4'
Cu Cu 0.3201 1.2651 'International Tables Vol C Tables 4.2.6.8 and 6.1.1.4'

loop_
_geom_angle_atom_site_label_1
_geom_angle_atom_site_label_2
_geom_angle_atom_site_label_3
_geom_angle_site_symmetry_1
_geom_angle_site_symmetry_3
_geom_angle
_geom_angle_publ_flag
O3 Cr1 O1 . . 108.03(17) y
O3 Cr1 O2 . . 111.74(17) y
O1 Cr1 O2 . . 109.85(17) y
O3 Cr1 O4 . . 110.30(17) y
O1 Cr1 O4 . . 110.22(15) y
O2 Cr1 O4 . . 106.72(15) y
O7 Cr2 O5 . . 110.25(18) y
O7 Cr2 O6 . . 108.84(17) y
O5 Cr2 O6 . . 112.08(17) y
O7 Cr2 O4 . . 109.12(16) y
O5 Cr2 O4 . . 106.37(16) y
O6 Cr2 O4 . . 110.13(16) y
N3 Cu1 N3 2_756 . 180.0 ?
N3 Cu1 N1 2_756 . 88.17(13) ?
N3 Cu1 N1 . . 91.83(13) y
N3 Cu1 N1 2_756 2_756 91.83(13) ?
N3 Cu1 N1 . 2_756 88.17(13) ?
N1 Cu1 N1 . 2_756 180.0 ?
N3 Cu1 O5 2_756 . 89.46(12) ?
N3 Cu1 O5 . . 90.54(12) y
N1 Cu1 O5 . . 85.49(12) y
N1 Cu1 O5 2_756 . 94.51(12) ?
N3 Cu1 O5 2_756 2_756 90.54(12) ?
N3 Cu1 O5 . 2_756 89.46(12) ?
N1 Cu1 O5 . 2_756 94.51(12) ?
N1 Cu1 O5 2_756 2_756 85.49(12) ?
O5 Cu1 O5 . 2_756 180.0 ?
N7 Cu2 N7 . 2_665 180.0 ?
N7 Cu2 N5 . . 91.54(14) y
N7 Cu2 N5 2_665 . 88.46(14) ?
N7 Cu2 N5 . 2_665 88.46(14) ?
N7 Cu2 N5 2_665 2_665 91.54(14) ?
N5 Cu2 N5 . 2_665 180.0 ?
N7 Cu2 O2 . 2_665 95.14(12) ?
N7 Cu2 O2 2_665 2_665 84.86(12) ?
N5 Cu2 O2 . 2_665 89.56(12) ?
N5 Cu2 O2 2_665 2_665 90.44(12) ?
N7 Cu2 O2 . . 84.86(12) y
N7 Cu2 O2 2_665 . 95.14(12) ?
N5 Cu2 O2 . . 90.44(12) y
N5 Cu2 O2 2_665 . 89.56(12) ?
O2 Cu2 O2 2_665 . 180.0 ?
C1 N1 C3 . . 105.1(4) ?
C1 N1 Cu1 . . 127.6(3) ?
C3 N1 Cu1 . . 127.1(3) ?
C1 N2 C2 . . 107.6(4) ?
C4 N3 C6 . . 104.2(4) ?
C4 N3 Cu1 . . 127.4(3) ?
C6 N3 Cu1 . . 128.1(3) ?
C4 N4 C5 . . 108.2(4) ?
C7 N5 C9 . . 104.5(4) ?
C7 N5 Cu2 . . 126.5(3) ?
C9 N5 Cu2 . . 128.6(3) ?
C7 N6 C8 . . 108.3(4) ?
C10 N7 C12 . . 105.6(4) ?
C10 N7 Cu2 . . 127.1(3) ?
C12 N7 Cu2 . . 127.2(3) ?
C10 N8 C11 . . 107.8(4) ?
Cr1 O2 Cu2 . . 146.05(17) y
Cr2 O4 Cr1 . . 131.32(18) y
Cr2 O5 Cu1 . . 154.00(18) y
N1 C1 N2 . . 111.5(4) ?
N2 C2 C3 . . 106.4(4) ?
C2 C3 N1 . . 109.4(4) ?
N3 C4 N4 . . 111.2(4) ?
C6 C5 N4 . . 105.9(4) ?
C5 C6 N3 . . 110.4(5) ?
N6 C7 N5 . . 111.6(4) ?
N6 C8 C9 . . 107.2(4) ?
C8 C9 N5 . . 108.3(4) ?
N7 C10 N8 . . 110.6(4) ?
C12 C11 N8 . . 106.4(4) ?
C11 C12 N7 . . 109.6(4) ?

loop_
_geom_bond_atom_site_label_1
_geom_bond_atom_site_label_2
_geom_bond_site_symmetry_2
_geom_bond_distance
_geom_bond_publ_flag
Cr1 O3 . 1.600(3) y
Cr1 O1 . 1.605(3) y
Cr1 O2 . 1.607(3) y
Cr1 O4 . 1.777(3) y
Cr2 O7 . 1.601(3) y
Cr2 O5 . 1.607(3) y
Cr2 O6 . 1.607(3) y
Cr2 O4 . 1.771(3) y
Cu1 N3 2_756 2.000(3) ?
Cu1 N3 . 2.000(3) y
Cu1 N1 . 2.005(3) y
Cu1 N1 2_756 2.005(3) ?
Cu1 O5 . 2.554(3) y
Cu1 O5 2_756 2.554(3) ?
Cu2 N7 . 2.000(3) y
Cu2 N7 2_665 2.000(3) ?
Cu2 N5 . 2.002(3) y
Cu2 N5 2_665 2.002(3) ?
Cu2 O2 2_665 2.578(3) ?
Cu2 O2 . 2.578(3) y
N1 C1 . 1.310(5) ?
N1 C3 . 1.351(5) ?
N2 C1 . 1.318(6) ?
N2 C2 . 1.332(6) ?
N3 C4 . 1.305(6) ?
N3 C6 . 1.371(6) ?
N4 C4 . 1.327(6) ?
N4 C5 . 1.333(6) ?
N5 C7 . 1.319(5) ?
N5 C9 . 1.365(5) ?
N6 C7 . 1.307(6) ?
N6 C8 . 1.311(6) ?
N7 C10 . 1.309(5) ?
N7 C12 . 1.371(5) ?
N8 C10 . 1.341(6) ?
N8 C11 . 1.345(6) ?
C2 C3 . 1.345(6) ?
C5 C6 . 1.329(7) ?
C8 C9 . 1.354(6) ?
C11 C12 . 1.339(6) ?
